data_7135093
loop_
_publ_author_name
'Murali, Anna Chandrasekar'
'Raj, Ankit'
'Veerapathiran, Sabari'
'Senanayak, Satyaprasad P.'
'Venkatasubbaiah, Krishnan'
'Chandrasekhar, Vadapalli'

_publ_section_title
;
 Highly emissive boron-&#x3b1;-thioimidinates: substituent control of
 photophysics and charge transport properties.
;
_journal_issue 93
_journal_name_full 'Chemical communications (Cambridge, England)'
_journal_page_first 18396
_journal_page_last 18399
_journal_paper_doi 10.1039/d5cc05332c
_journal_volume 61
_journal_year 2025
_chemical_formula_moiety 'C38 H20 B F10 N3 S, 1[CH2Cl2]'
_chemical_formula_sum 'C39 H22 B Cl2 F10 N3 S'
_chemical_formula_weight 836.36
_space_group_crystal_system triclinic
_space_group_IT_number 2
_space_group_name_Hall '-P 1'
_space_group_name_H-M_alt 'P -1'
_atom_sites_solution_hydrogens geom
_atom_sites_solution_primary dual
_audit_creation_date 2024-12-10
_audit_creation_method
;
Olex2 1.5
(compiled 2024.02.16 svn.r378c4104 for OlexSys, GUI svn.r6928)
;
_audit_update_record
;
2025-09-11 deposited with the CCDC.	2025-10-16 downloaded from the CCDC.
;
_cell_angle_alpha 95.3010(10)
_cell_angle_beta 106.618(2)
_cell_angle_gamma 113.936(2)
_cell_formula_units_Z 2
_cell_length_a 12.0186(2)
_cell_length_b 12.5059(2)
_cell_length_c 13.7414(2)
_cell_measurement_reflns_used 17924
_cell_measurement_temperature 100.06(10)
_cell_measurement_theta_max 30.4590
_cell_measurement_theta_min 2.6960
_cell_volume 1756.94(6)
_computing_cell_refinement 'CrysAlisPro 1.171.39.29d (Rigaku OD, 2017)'
_computing_data_collection 'CrysAlisPro 1.171.39.29d (Rigaku OD, 2017)'
_computing_data_reduction 'CrysAlisPro 1.171.39.29d (Rigaku OD, 2017)'
_computing_molecular_graphics 'Olex2 1.5 (Dolomanov et al., 2009)'
_computing_publication_material 'Olex2 1.5 (Dolomanov et al., 2009)'
_computing_structure_refinement 'SHELXL 2018/3 (Sheldrick, 2015)'
_computing_structure_solution 'SHELXT 2018/2 (Sheldrick, 2018)'
_diffrn_ambient_environment N~2~
_diffrn_ambient_temperature 100.06(10)
_diffrn_detector 'CCD plate'
_diffrn_measured_fraction_theta_full 0.998
_diffrn_measured_fraction_theta_max 0.908
_diffrn_measurement_details
;
List of Runs (angles in degrees, time in seconds):

  # Type    Start    End  Width  t~exp~   \w     \q     \k     \f   Frames
#--------------------------------------------------------------------------
  1  \w     16.00  41.00   0.50    7.53    --   11.00  57.00  12.00   50
  2  \w    -43.00 -18.00   0.50    7.53    --   11.00 -57.00-129.00   50
  3  \w     18.00  43.00   0.50    7.53    --  -11.50  57.00  12.00   50
  4  \w   -100.00 -21.00   0.50    7.53    --  -11.50 -57.00-129.00  158
  5  \w     51.00  99.00   0.50    7.53    --   11.00  77.00  30.00   96
  6  \w    -11.00  52.00   0.50    7.53    --   11.00 -38.00  90.00  126
  7  \w    -63.00   8.00   0.50    7.53    --  -11.50 -77.00-150.00  142
  8  \w   -100.00   3.00   0.50    7.53    --  -11.50 -57.00 -60.00  206
  9  \w   -100.00  77.00   0.50    7.53    --  -11.50 -19.00 -30.00  354
 10  \w     41.00  66.00   0.50    7.53    --  -11.50  57.00-120.00   50
 11  \w    -38.00 -13.00   0.50    7.53    --  -11.50  19.00  30.00   50
 12  \w    -96.00 -71.00   0.50    7.53    --  -11.50  19.00  30.00   50
 13  \w      8.00  34.00   0.50    7.53    --  -11.50  19.00  30.00   52
 14  \w    -63.00  29.00   0.50    7.53    --  -11.50 -82.00  90.00  184
;
_diffrn_measurement_device 'four-circle diffractometer'
_diffrn_measurement_device_type 'XtaLAB AFC12 (RINC): Kappa single'
_diffrn_measurement_method '\w scans'
_diffrn_orient_matrix_type 'CrysAlisPro convention (1999,Acta A55,543-557)'
_diffrn_orient_matrix_UB_11 -0.0687306000
_diffrn_orient_matrix_UB_12 -0.0345144000
_diffrn_orient_matrix_UB_13 -0.0199163000
_diffrn_orient_matrix_UB_21 0.0053313000
_diffrn_orient_matrix_UB_22 -0.0399834000
_diffrn_orient_matrix_UB_23 0.0323947000
_diffrn_orient_matrix_UB_31 -0.0044536000
_diffrn_orient_matrix_UB_32 0.0359436000
_diffrn_orient_matrix_UB_33 0.0403716000
_diffrn_radiation_monochromator graphite
_diffrn_radiation_probe x-ray
_diffrn_radiation_type 'Mo K\a'
_diffrn_radiation_wavelength 0.71073
_diffrn_reflns_av_R_equivalents 0.0636
_diffrn_reflns_av_unetI/netI 0.0478
_diffrn_reflns_Laue_measured_fraction_full 0.998
_diffrn_reflns_Laue_measured_fraction_max 0.908
_diffrn_reflns_limit_h_max 17
_diffrn_reflns_limit_h_min -16
_diffrn_reflns_limit_k_max 17
_diffrn_reflns_limit_k_min -17
_diffrn_reflns_limit_l_max 19
_diffrn_reflns_limit_l_min -19
_diffrn_reflns_number 41243
_diffrn_reflns_point_group_measured_fraction_full 0.998
_diffrn_reflns_point_group_measured_fraction_max 0.908
_diffrn_reflns_theta_full 25.242
_diffrn_reflns_theta_max 30.574
_diffrn_reflns_theta_min 2.701
_diffrn_source 'fine-focus sealed X-ray tube'
_diffrn_source_type 'Enhance (Mo) X-ray Source'
_exptl_absorpt_coefficient_mu 0.334
_exptl_absorpt_correction_T_max 1.00000
_exptl_absorpt_correction_T_min 0.52158
_exptl_absorpt_correction_type multi-scan
_exptl_absorpt_process_details
;
CrysAlisPro 1.171.39.29d (Rigaku Oxford Diffraction, 2017)
Empirical absorption correction using spherical harmonics,
 implemented in SCALE3 ABSPACK scaling algorithm.
;
_exptl_crystal_colour 'clear light orange'
_exptl_crystal_colour_lustre clear
_exptl_crystal_colour_modifier light
_exptl_crystal_colour_primary orange
_exptl_crystal_density_diffrn 1.581
_exptl_crystal_description plate
_exptl_crystal_F_000 844
_exptl_crystal_preparation Dichloromethane/n-hexane
_exptl_crystal_recrystallization_method 'slow evaporation'
_exptl_crystal_size_max 0.16
_exptl_crystal_size_mid 0.14
_exptl_crystal_size_min 0.12
_refine_diff_density_max 0.894
_refine_diff_density_min -0.403
_refine_diff_density_rms 0.075
_refine_ls_extinction_coef 0.0037(7)
_refine_ls_extinction_expression Fc^*^=kFc[1+0.001xFc^2^\l^3^/sin(2\q)]^-1/4^
_refine_ls_extinction_method 'SHELXL-2018/3 (Sheldrick 2018)'
_refine_ls_goodness_of_fit_ref 1.104
_refine_ls_hydrogen_treatment constr
_refine_ls_matrix_type full
_refine_ls_number_parameters 479
_refine_ls_number_reflns 9810
_refine_ls_number_restraints 0
_refine_ls_restrained_S_all 1.104
_refine_ls_R_factor_all 0.0677
_refine_ls_R_factor_gt 0.0586
_refine_ls_shift/su_max 0.001
_refine_ls_shift/su_mean 0.000
_refine_ls_structure_factor_coef Fsqd
_refine_ls_weighting_details 'w=1/[\s^2^(Fo^2^)+(0.0186P)^2^+3.3600P] where P=(Fo^2^+2Fc^2^)/3'
_refine_ls_weighting_scheme calc
_refine_ls_wR_factor_gt 0.1358
_refine_ls_wR_factor_ref 0.1394
_reflns_Friedel_coverage 0.000
_reflns_number_gt 8275
_reflns_number_total 9810
_reflns_threshold_expression 'I > 2\s(I)'
_cod_data_source_file d5cc05332c2.cif
_cod_data_source_block vc2115
_cod_depositor_comments 'Adding full bibliography for 7135092--7135095.cif.'
_cod_database_code 7135093
_shelx_shelxl_version_number 2018/3
_chemical_oxdiff_formula CHNSBF
_shelx_space_group_comment
;
The symmetry employed for this shelxl refinement is uniquely defined
by the following loop, which should always be used as a source of
symmetry information in preference to the above space-group names.
They are only intended as comments.
;
_shelx_estimated_absorpt_t_max 0.961
_shelx_estimated_absorpt_t_min 0.949
_olex2_refinement_description
;
1. Fixed Uiso
 At 1.2 times of:
  All C(H) groups, All N(H) groups
2.a Aromatic/amide H refined with riding coordinates:
 N2(H2), C13(H13), C11(H11), C14(H14), C10(H10), C4(H4), C7(H7), C5(H5),
 C26(H26), C8(H8), C16(H16), C6(H6), C20(H20), C17(H17), C19(H19), C22(H22),
 C18(H18), C23(H23), C24(H24), C25(H25)
;
_smtbx_masks_void_probe_radius 1.2
_smtbx_masks_void_truncation_radius 1.2
_olex2_submission_special_instructions 'No special instructions were received'
_oxdiff_exptl_absorpt_empirical_details
;
Empirical correction (ABSPACK) includes:
- Absorption correction using spherical harmonics
- Frame scaling
;
_oxdiff_exptl_absorpt_empirical_full_max 1.992
_oxdiff_exptl_absorpt_empirical_full_min 0.577

loop_
_space_group_symop_operation_xyz
'x, y, z'
'-x, -y, -z'

loop_
_atom_site_label
_atom_site_type_symbol
_atom_site_fract_x
_atom_site_fract_y
_atom_site_fract_z
_atom_site_U_iso_or_equiv
_atom_site_adp_type
_atom_site_occupancy
_atom_site_site_symmetry_order
_atom_site_calc_flag
_atom_site_refinement_flags_posn
_atom_site_refinement_flags_adp
_atom_site_refinement_flags_occupancy
_atom_site_disorder_assembly
_atom_site_disorder_group
S1 S 0.48766(5) 0.50329(5) 0.75356(4) 0.01577(11) Uani 1 1 d . . . . .
F1 F 0.64147(14) 0.55810(14) 0.61425(10) 0.0253(3) Uani 1 1 d . . . . .
F10 F 0.61495(14) 0.42466(12) 1.02438(10) 0.0241(3) Uani 1 1 d . . . . .
F6 F 0.64642(15) 0.33424(12) 0.69390(10) 0.0252(3) Uani 1 1 d . . . . .
F9 F 0.59288(15) 0.21075(13) 1.05083(11) 0.0278(3) Uani 1 1 d . . . . .
F7 F 0.61357(15) 0.11571(12) 0.71957(12) 0.0286(3) Uani 1 1 d . . . . .
F8 F 0.58578(15) 0.05129(12) 0.89876(12) 0.0298(3) Uani 1 1 d . . . . .
F2 F 0.84586(16) 0.66009(14) 0.55755(11) 0.0294(3) Uani 1 1 d . . . . .
F5 F 0.92537(14) 0.61294(16) 0.95549(11) 0.0339(4) Uani 1 1 d . . . . .
F3 F 1.09126(15) 0.74804(14) 0.69658(13) 0.0359(4) Uani 1 1 d . . . . .
F4 F 1.12934(15) 0.72509(18) 0.89774(13) 0.0450(5) Uani 1 1 d . . . . .
N1 N 0.60280(19) 0.73529(16) 0.86345(14) 0.0182(4) Uani 1 1 d . . . . .
N2 N 0.69349(18) 0.61570(16) 0.94113(14) 0.0177(4) Uani 1 1 d . . . . .
H2 H 0.737049 0.605459 0.999898 0.021 Uiso 1 1 calc R U . . .
N3 N 0.20156(19) 0.78885(17) 0.47467(15) 0.0209(4) Uani 1 1 d . . . . .
C33 C 0.6379(2) 0.39338(18) 0.85906(16) 0.0150(4) Uani 1 1 d . . . . .
C1 C 0.5209(2) 0.65401(18) 0.77618(16) 0.0158(4) Uani 1 1 d . . . . .
C9 C 0.4446(2) 0.69075(19) 0.69574(16) 0.0160(4) Uani 1 1 d . . . . .
C13 C 0.3007(2) 0.6564(2) 0.51932(17) 0.0188(4) Uani 1 1 d . . . . .
H13 H 0.256844 0.609297 0.449353 0.023 Uiso 1 1 calc R U . . .
C27 C 0.7723(2) 0.58366(19) 0.79021(17) 0.0174(4) Uani 1 1 d . . . . .
C28 C 0.7595(2) 0.5981(2) 0.68907(17) 0.0185(4) Uani 1 1 d . . . . .
C38 C 0.6196(2) 0.35324(19) 0.94694(17) 0.0175(4) Uani 1 1 d . . . . .
C12 C 0.2849(2) 0.75862(19) 0.54786(17) 0.0177(4) Uani 1 1 d . . . . .
C2 C 0.6653(2) 0.70616(19) 0.94798(16) 0.0170(4) Uani 1 1 d . . . . .
C37 C 0.6054(2) 0.2413(2) 0.96232(17) 0.0196(4) Uani 1 1 d . . . . .
C3 C 0.7009(2) 0.78276(19) 1.05153(17) 0.0180(4) Uani 1 1 d . . . . .
C29 C 0.8650(2) 0.6512(2) 0.65711(18) 0.0212(4) Uani 1 1 d . . . . .
C11 C 0.3526(2) 0.82816(19) 0.65133(17) 0.0180(4) Uani 1 1 d . . . . .
H11 H 0.344799 0.898764 0.671538 0.022 Uiso 1 1 calc R U . . .
C34 C 0.6345(2) 0.30814(19) 0.78430(17) 0.0176(4) Uani 1 1 d . . . . .
C14 C 0.3793(2) 0.62342(19) 0.59188(16) 0.0174(4) Uani 1 1 d . . . . .
H14 H 0.389239 0.554222 0.571064 0.021 Uiso 1 1 calc R U . . .
C21 C 0.0941(2) 0.6953(2) 0.39015(17) 0.0194(4) Uani 1 1 d . . . . .
C10 C 0.4301(2) 0.79464(19) 0.72350(16) 0.0171(4) Uani 1 1 d . . . . .
H10 H 0.474610 0.842226 0.793278 0.021 Uiso 1 1 calc R U . . .
C4 C 0.7191(2) 0.7386(2) 1.14146(18) 0.0221(4) Uani 1 1 d . . . . .
H4 H 0.712305 0.659764 1.137029 0.027 Uiso 1 1 calc R U . . .
C36 C 0.6028(2) 0.16068(19) 0.88532(18) 0.0202(4) Uani 1 1 d . . . . .
C15 C 0.2234(2) 0.9095(2) 0.47801(17) 0.0194(4) Uani 1 1 d . . . . .
C7 C 0.7393(2) 0.9696(2) 1.15493(19) 0.0253(5) Uani 1 1 d . . . . .
H7 H 0.746885 1.048684 1.159904 0.030 Uiso 1 1 calc R U . . .
C35 C 0.6174(2) 0.1940(2) 0.79572(18) 0.0203(4) Uani 1 1 d . . . . .
C5 C 0.7472(3) 0.8098(2) 1.23739(18) 0.0259(5) Uani 1 1 d . . . . .
H5 H 0.759575 0.779629 1.298506 0.031 Uiso 1 1 calc R U . . .
C30 C 0.9899(2) 0.6953(2) 0.7269(2) 0.0268(5) Uani 1 1 d . . . . .
C26 C 0.0000(2) 0.6009(2) 0.41128(19) 0.0246(5) Uani 1 1 d . . . . .
H26 H 0.007362 0.598840 0.481703 0.030 Uiso 1 1 calc R U . . .
C8 C 0.7101(2) 0.8986(2) 1.05846(18) 0.0223(5) Uani 1 1 d . . . . .
H8 H 0.696451 0.928703 0.997383 0.027 Uiso 1 1 calc R U . . .
C32 C 0.9005(2) 0.6269(2) 0.85595(18) 0.0233(5) Uani 1 1 d . . . . .
C16 C 0.3493(2) 1.0024(2) 0.50955(19) 0.0236(5) Uani 1 1 d . . . . .
H16 H 0.421346 0.984961 0.530657 0.028 Uiso 1 1 calc R U . . .
C6 C 0.7574(2) 0.9251(2) 1.24404(19) 0.0260(5) Uani 1 1 d . . . . .
H6 H 0.776677 0.973690 1.309757 0.031 Uiso 1 1 calc R U . . .
C20 C 0.1183(2) 0.9359(2) 0.4466(2) 0.0254(5) Uani 1 1 d . . . . .
H20 H 0.031774 0.873231 0.425053 0.030 Uiso 1 1 calc R U . . .
C31 C 1.0079(2) 0.6827(2) 0.8279(2) 0.0280(5) Uani 1 1 d . . . . .
C17 C 0.3708(3) 1.1203(2) 0.5105(2) 0.0307(6) Uani 1 1 d . . . . .
H17 H 0.457287 1.183119 0.532723 0.037 Uiso 1 1 calc R U . . .
C19 C 0.1404(3) 1.0542(2) 0.4470(2) 0.0308(5) Uani 1 1 d . . . . .
H19 H 0.068547 1.071806 0.425084 0.037 Uiso 1 1 calc R U . . .
C22 C 0.0832(3) 0.6997(2) 0.28760(19) 0.0275(5) Uani 1 1 d . . . . .
H22 H 0.147198 0.764186 0.272580 0.033 Uiso 1 1 calc R U . . .
C18 C 0.2661(3) 1.1464(2) 0.4792(2) 0.0336(6) Uani 1 1 d . . . . .
H18 H 0.280569 1.227017 0.479706 0.040 Uiso 1 1 calc R U . . .
C23 C -0.0229(3) 0.6081(3) 0.2069(2) 0.0381(7) Uani 1 1 d . . . . .
H23 H -0.031551 0.610262 0.136253 0.046 Uiso 1 1 calc R U . . .
C24 C -0.1156(3) 0.5142(3) 0.2286(2) 0.0390(7) Uani 1 1 d . . . . .
H24 H -0.187852 0.452238 0.173072 0.047 Uiso 1 1 calc R U . . .
B1 B 0.6572(2) 0.5249(2) 0.83897(18) 0.0156(4) Uani 1 1 d . . . . .
C25 C -0.1034(3) 0.5104(3) 0.3313(2) 0.0339(6) Uani 1 1 d . . . . .
H25 H -0.166584 0.445233 0.346342 0.041 Uiso 1 1 calc R U . . .

loop_
_atom_site_aniso_label
_atom_site_aniso_U_11
_atom_site_aniso_U_22
_atom_site_aniso_U_33
_atom_site_aniso_U_23
_atom_site_aniso_U_13
_atom_site_aniso_U_12
S1 0.0168(2) 0.0139(2) 0.0161(2) 0.00277(18) 0.00419(18) 0.00767(19)
F1 0.0239(7) 0.0384(8) 0.0149(6) 0.0056(6) 0.0052(5) 0.0164(6)
F10 0.0361(8) 0.0231(7) 0.0182(6) 0.0044(5) 0.0143(6) 0.0152(6)
F6 0.0392(8) 0.0204(7) 0.0179(6) 0.0044(5) 0.0150(6) 0.0121(6)
F9 0.0346(8) 0.0279(7) 0.0223(7) 0.0138(6) 0.0119(6) 0.0127(6)
F7 0.0409(9) 0.0175(6) 0.0297(8) 0.0003(6) 0.0158(7) 0.0144(6)
F8 0.0391(8) 0.0162(6) 0.0361(8) 0.0106(6) 0.0133(7) 0.0136(6)
F2 0.0403(9) 0.0362(8) 0.0244(7) 0.0130(6) 0.0209(6) 0.0216(7)
F5 0.0236(7) 0.0541(10) 0.0191(7) 0.0117(7) 0.0028(6) 0.0156(7)
F3 0.0283(8) 0.0324(8) 0.0432(9) 0.0038(7) 0.0233(7) 0.0043(7)
F4 0.0173(7) 0.0613(12) 0.0343(9) -0.0011(8) 0.0022(6) 0.0046(7)
N1 0.0229(9) 0.0166(8) 0.0154(8) 0.0039(7) 0.0047(7) 0.0107(7)
N2 0.0223(9) 0.0191(9) 0.0125(8) 0.0032(7) 0.0034(7) 0.0120(7)
N3 0.0225(9) 0.0215(9) 0.0169(9) 0.0050(7) 0.0016(7) 0.0119(8)
C33 0.0156(9) 0.0161(9) 0.0147(9) 0.0044(7) 0.0053(7) 0.0085(8)
C1 0.0192(10) 0.0145(9) 0.0160(9) 0.0050(7) 0.0080(8) 0.0084(8)
C9 0.0190(10) 0.0169(9) 0.0140(9) 0.0050(7) 0.0070(8) 0.0090(8)
C13 0.0215(10) 0.0206(10) 0.0137(9) 0.0034(8) 0.0050(8) 0.0101(9)
C27 0.0199(10) 0.0158(9) 0.0159(9) 0.0019(7) 0.0048(8) 0.0090(8)
C28 0.0203(10) 0.0178(10) 0.0187(10) 0.0035(8) 0.0063(8) 0.0105(8)
C38 0.0182(10) 0.0182(10) 0.0160(10) 0.0021(8) 0.0058(8) 0.0089(8)
C12 0.0185(10) 0.0190(10) 0.0156(9) 0.0062(8) 0.0042(8) 0.0092(8)
C2 0.0204(10) 0.0143(9) 0.0145(9) 0.0026(7) 0.0053(8) 0.0070(8)
C37 0.0195(10) 0.0202(10) 0.0201(10) 0.0089(8) 0.0074(8) 0.0090(8)
C3 0.0202(10) 0.0165(10) 0.0152(10) 0.0007(8) 0.0037(8) 0.0086(8)
C29 0.0300(12) 0.0196(10) 0.0209(11) 0.0060(8) 0.0149(9) 0.0135(9)
C11 0.0222(10) 0.0162(9) 0.0180(10) 0.0035(8) 0.0077(8) 0.0105(8)
C34 0.0198(10) 0.0177(10) 0.0162(10) 0.0045(8) 0.0076(8) 0.0083(8)
C14 0.0220(10) 0.0169(9) 0.0156(10) 0.0038(8) 0.0074(8) 0.0106(8)
C21 0.0189(10) 0.0228(11) 0.0169(10) 0.0036(8) 0.0042(8) 0.0113(9)
C10 0.0195(10) 0.0171(9) 0.0144(9) 0.0031(7) 0.0057(8) 0.0082(8)
C4 0.0274(11) 0.0216(11) 0.0176(10) 0.0041(8) 0.0061(9) 0.0128(9)
C36 0.0218(10) 0.0137(9) 0.0247(11) 0.0059(8) 0.0064(9) 0.0085(8)
C15 0.0229(11) 0.0209(10) 0.0183(10) 0.0080(8) 0.0085(8) 0.0121(9)
C7 0.0283(12) 0.0200(11) 0.0260(12) -0.0010(9) 0.0076(10) 0.0121(9)
C35 0.0220(10) 0.0163(10) 0.0229(11) 0.0017(8) 0.0085(9) 0.0093(8)
C5 0.0316(13) 0.0326(13) 0.0148(10) 0.0046(9) 0.0065(9) 0.0171(11)
C30 0.0238(11) 0.0207(11) 0.0343(13) 0.0028(10) 0.0160(10) 0.0057(9)
C26 0.0251(11) 0.0286(12) 0.0245(11) 0.0086(9) 0.0135(9) 0.0127(10)
C8 0.0280(12) 0.0180(10) 0.0198(11) 0.0028(8) 0.0063(9) 0.0111(9)
C32 0.0219(11) 0.0268(11) 0.0164(10) 0.0035(9) 0.0044(8) 0.0084(9)
C16 0.0221(11) 0.0265(12) 0.0251(11) 0.0108(9) 0.0089(9) 0.0126(9)
C6 0.0255(12) 0.0288(12) 0.0191(11) -0.0056(9) 0.0051(9) 0.0122(10)
C20 0.0226(11) 0.0290(12) 0.0273(12) 0.0086(10) 0.0083(9) 0.0143(10)
C31 0.0166(11) 0.0300(13) 0.0279(12) 0.0007(10) 0.0043(9) 0.0054(9)
C17 0.0318(13) 0.0246(12) 0.0306(13) 0.0097(10) 0.0074(11) 0.0098(10)
C19 0.0352(14) 0.0346(14) 0.0325(13) 0.0114(11) 0.0113(11) 0.0250(12)
C22 0.0330(13) 0.0311(13) 0.0210(11) 0.0114(10) 0.0111(10) 0.0149(11)
C18 0.0440(16) 0.0250(12) 0.0355(14) 0.0109(11) 0.0112(12) 0.0203(12)
C23 0.0509(18) 0.0449(16) 0.0157(11) 0.0059(11) 0.0031(11) 0.0252(14)
C24 0.0336(14) 0.0341(15) 0.0322(14) -0.0016(11) -0.0074(11) 0.0143(12)
B1 0.0179(10) 0.0158(10) 0.0135(10) 0.0028(8) 0.0043(8) 0.0092(9)
C25 0.0208(12) 0.0317(14) 0.0419(15) 0.0072(12) 0.0071(11) 0.0080(10)

loop_
_atom_type_symbol
_atom_type_description
_atom_type_scat_dispersion_real
_atom_type_scat_dispersion_imag
_atom_type_scat_source
C C 0.0033 0.0016 'International Tables Vol C Tables 4.2.6.8 and 6.1.1.4'
H H 0.0000 0.0000 'International Tables Vol C Tables 4.2.6.8 and 6.1.1.4'
B B 0.0013 0.0007 'International Tables Vol C Tables 4.2.6.8 and 6.1.1.4'
Cl Cl 0.1484 0.1585 'International Tables Vol C Tables 4.2.6.8 and 6.1.1.4'
F F 0.0171 0.0103 'International Tables Vol C Tables 4.2.6.8 and 6.1.1.4'
N N 0.0061 0.0033 'International Tables Vol C Tables 4.2.6.8 and 6.1.1.4'
S S 0.1246 0.1234 'International Tables Vol C Tables 4.2.6.8 and 6.1.1.4'

loop_
_geom_angle_atom_site_label_1
_geom_angle_atom_site_label_2
_geom_angle_atom_site_label_3
_geom_angle
_geom_angle_site_symmetry_1
_geom_angle_site_symmetry_3
_geom_angle_publ_flag
C1 S1 B1 97.55(10) . . ?
C1 N1 C2 121.92(19) . . ?
C2 N2 H2 117.0 . . ?
C2 N2 B1 125.97(18) . . ?
B1 N2 H2 117.0 . . ?
C12 N3 C21 118.97(19) . . ?
C12 N3 C15 122.36(19) . . ?
C15 N3 C21 118.59(18) . . ?
C38 C33 B1 125.37(19) . . ?
C34 C33 C38 113.78(19) . . ?
C34 C33 B1 120.83(18) . . ?
N1 C1 S1 124.73(16) . . ?
N1 C1 C9 117.58(19) . . ?
C9 C1 S1 117.49(16) . . ?
C14 C9 C1 122.39(19) . . ?
C14 C9 C10 118.12(19) . . ?
C10 C9 C1 119.42(19) . . ?
C12 C13 H13 119.6 . . ?
C14 C13 H13 119.6 . . ?
C14 C13 C12 120.7(2) . . ?
C28 C27 B1 128.46(19) . . ?
C32 C27 C28 113.5(2) . . ?
C32 C27 B1 118.07(19) . . ?
F1 C28 C27 121.3(2) . . ?
F1 C28 C29 115.39(19) . . ?
C29 C28 C27 123.3(2) . . ?
F10 C38 C33 120.43(19) . . ?
F10 C38 C37 115.63(19) . . ?
C37 C38 C33 123.9(2) . . ?
N3 C12 C13 120.28(19) . . ?
N3 C12 C11 121.1(2) . . ?
C13 C12 C11 118.65(19) . . ?
N1 C2 C3 116.36(19) . . ?
N2 C2 N1 123.35(19) . . ?
N2 C2 C3 120.29(19) . . ?
F9 C37 C38 120.5(2) . . ?
F9 C37 C36 120.0(2) . . ?
C36 C37 C38 119.5(2) . . ?
C4 C3 C2 120.73(19) . . ?
C4 C3 C8 119.7(2) . . ?
C8 C3 C2 119.51(19) . . ?
F2 C29 C28 120.3(2) . . ?
F2 C29 C30 119.3(2) . . ?
C30 C29 C28 120.4(2) . . ?
C12 C11 H11 119.8 . . ?
C10 C11 C12 120.4(2) . . ?
C10 C11 H11 119.8 . . ?
F6 C34 C33 119.69(19) . . ?
F6 C34 C35 116.34(19) . . ?
C35 C34 C33 124.0(2) . . ?
C9 C14 H14 119.6 . . ?
C13 C14 C9 120.9(2) . . ?
C13 C14 H14 119.6 . . ?
C26 C21 N3 119.7(2) . . ?
C22 C21 N3 120.2(2) . . ?
C22 C21 C26 120.1(2) . . ?
C9 C10 H10 119.4 . . ?
C11 C10 C9 121.2(2) . . ?
C11 C10 H10 119.4 . . ?
C3 C4 H4 120.0 . . ?
C5 C4 C3 120.0(2) . . ?
C5 C4 H4 120.0 . . ?
F8 C36 C37 119.7(2) . . ?
F8 C36 C35 121.1(2) . . ?
C35 C36 C37 119.2(2) . . ?
C16 C15 N3 120.6(2) . . ?
C16 C15 C20 119.2(2) . . ?
C20 C15 N3 120.1(2) . . ?
C8 C7 H7 119.9 . . ?
C6 C7 H7 119.9 . . ?
C6 C7 C8 120.2(2) . . ?
F7 C35 C34 120.7(2) . . ?
F7 C35 C36 119.8(2) . . ?
C36 C35 C34 119.5(2) . . ?
C4 C5 H5 120.0 . . ?
C4 C5 C6 120.1(2) . . ?
C6 C5 H5 120.0 . . ?
F3 C30 C29 120.3(2) . . ?
F3 C30 C31 121.1(2) . . ?
C29 C30 C31 118.6(2) . . ?
C21 C26 H26 119.7 . . ?
C25 C26 C21 120.5(2) . . ?
C25 C26 H26 119.7 . . ?
C3 C8 H8 120.1 . . ?
C7 C8 C3 119.8(2) . . ?
C7 C8 H8 120.1 . . ?
F5 C32 C27 119.0(2) . . ?
F5 C32 C31 116.0(2) . . ?
C31 C32 C27 125.0(2) . . ?
C15 C16 H16 119.7 . . ?
C17 C16 C15 120.7(2) . . ?
C17 C16 H16 119.7 . . ?
C7 C6 C5 120.2(2) . . ?
C7 C6 H6 119.9 . . ?
C5 C6 H6 119.9 . . ?
C15 C20 H20 120.1 . . ?
C19 C20 C15 119.9(2) . . ?
C19 C20 H20 120.1 . . ?
F4 C31 C30 119.7(2) . . ?
F4 C31 C32 121.0(2) . . ?
C30 C31 C32 119.3(2) . . ?
C16 C17 H17 120.0 . . ?
C16 C17 C18 120.0(2) . . ?
C18 C17 H17 120.0 . . ?
C20 C19 H19 119.7 . . ?
C18 C19 C20 120.6(2) . . ?
C18 C19 H19 119.7 . . ?
C21 C22 H22 120.5 . . ?
C21 C22 C23 119.0(2) . . ?
C23 C22 H22 120.5 . . ?
C17 C18 H18 120.2 . . ?
C19 C18 C17 119.6(2) . . ?
C19 C18 H18 120.2 . . ?
C22 C23 H23 119.7 . . ?
C24 C23 C22 120.5(3) . . ?
C24 C23 H23 119.7 . . ?
C23 C24 H24 120.0 . . ?
C23 C24 C25 120.0(3) . . ?
C25 C24 H24 120.0 . . ?
N2 B1 S1 104.24(14) . . ?
N2 B1 C33 111.88(17) . . ?
N2 B1 C27 107.53(17) . . ?
C33 B1 S1 106.28(14) . . ?
C33 B1 C27 111.83(17) . . ?
C27 B1 S1 114.90(15) . . ?
C26 C25 C24 119.9(3) . . ?
C26 C25 H25 120.1 . . ?
C24 C25 H25 120.1 . . ?

loop_
_geom_bond_atom_site_label_1
_geom_bond_atom_site_label_2
_geom_bond_distance
_geom_bond_site_symmetry_2
_geom_bond_publ_flag
S1 C1 1.738(2) . ?
S1 B1 1.930(2) . ?
F1 C28 1.347(3) . ?
F10 C38 1.354(2) . ?
F6 C34 1.345(2) . ?
F9 C37 1.339(3) . ?
F7 C35 1.343(3) . ?
F8 C36 1.337(2) . ?
F2 C29 1.344(3) . ?
F5 C32 1.358(3) . ?
F3 C30 1.335(3) . ?
F4 C31 1.346(3) . ?
N1 C1 1.315(3) . ?
N1 C2 1.359(3) . ?
N2 H2 0.8800 . ?
N2 C2 1.309(3) . ?
N2 B1 1.550(3) . ?
N3 C12 1.400(3) . ?
N3 C21 1.432(3) . ?
N3 C15 1.416(3) . ?
C33 C38 1.390(3) . ?
C33 C34 1.390(3) . ?
C33 B1 1.627(3) . ?
C1 C9 1.459(3) . ?
C9 C14 1.401(3) . ?
C9 C10 1.412(3) . ?
C13 H13 0.9500 . ?
C13 C12 1.404(3) . ?
C13 C14 1.382(3) . ?
C27 C28 1.391(3) . ?
C27 C32 1.385(3) . ?
C27 B1 1.643(3) . ?
C28 C29 1.389(3) . ?
C38 C37 1.383(3) . ?
C12 C11 1.406(3) . ?
C2 C3 1.481(3) . ?
C37 C36 1.377(3) . ?
C3 C4 1.396(3) . ?
C3 C8 1.400(3) . ?
C29 C30 1.373(4) . ?
C11 H11 0.9500 . ?
C11 C10 1.375(3) . ?
C34 C35 1.388(3) . ?
C14 H14 0.9500 . ?
C21 C26 1.387(3) . ?
C21 C22 1.386(3) . ?
C10 H10 0.9500 . ?
C4 H4 0.9500 . ?
C4 C5 1.389(3) . ?
C36 C35 1.371(3) . ?
C15 C16 1.390(3) . ?
C15 C20 1.394(3) . ?
C7 H7 0.9500 . ?
C7 C8 1.390(3) . ?
C7 C6 1.388(4) . ?
C5 H5 0.9500 . ?
C5 C6 1.389(4) . ?
C30 C31 1.376(4) . ?
C26 H26 0.9500 . ?
C26 C25 1.372(4) . ?
C8 H8 0.9500 . ?
C32 C31 1.380(3) . ?
C16 H16 0.9500 . ?
C16 C17 1.388(3) . ?
C6 H6 0.9500 . ?
C20 H20 0.9500 . ?
C20 C19 1.392(4) . ?
C17 H17 0.9500 . ?
C17 C18 1.388(4) . ?
C19 H19 0.9500 . ?
C19 C18 1.385(4) . ?
C22 H22 0.9500 . ?
C22 C23 1.393(4) . ?
C18 H18 0.9500 . ?
C23 H23 0.9500 . ?
C23 C24 1.379(5) . ?
C24 H24 0.9500 . ?
C24 C25 1.384(4) . ?
C25 H25 0.9500 . ?

loop_
_geom_torsion_atom_site_label_1
_geom_torsion_atom_site_label_2
_geom_torsion_atom_site_label_3
_geom_torsion_atom_site_label_4
_geom_torsion
_geom_torsion_site_symmetry_1
_geom_torsion_site_symmetry_2
_geom_torsion_site_symmetry_3
_geom_torsion_site_symmetry_4
_geom_torsion_publ_flag
S1 C1 C9 C14 -20.8(3) . . . . ?
S1 C1 C9 C10 156.06(17) . . . . ?
F1 C28 C29 F2 0.0(3) . . . . ?
F1 C28 C29 C30 179.9(2) . . . . ?
F10 C38 C37 F9 -2.3(3) . . . . ?
F10 C38 C37 C36 177.0(2) . . . . ?
F6 C34 C35 F7 0.2(3) . . . . ?
F6 C34 C35 C36 -179.2(2) . . . . ?
F9 C37 C36 F8 1.1(3) . . . . ?
F9 C37 C36 C35 -179.2(2) . . . . ?
F8 C36 C35 F7 0.5(3) . . . . ?
F8 C36 C35 C34 179.8(2) . . . . ?
F2 C29 C30 F3 0.9(3) . . . . ?
F2 C29 C30 C31 -178.3(2) . . . . ?
F5 C32 C31 F4 -3.0(4) . . . . ?
F5 C32 C31 C30 177.3(2) . . . . ?
F3 C30 C31 F4 0.7(4) . . . . ?
F3 C30 C31 C32 -179.6(2) . . . . ?
N1 C1 C9 C14 164.0(2) . . . . ?
N1 C1 C9 C10 -19.1(3) . . . . ?
N1 C2 C3 C4 155.9(2) . . . . ?
N1 C2 C3 C8 -21.0(3) . . . . ?
N2 C2 C3 C4 -23.8(3) . . . . ?
N2 C2 C3 C8 159.3(2) . . . . ?
N3 C12 C11 C10 177.3(2) . . . . ?
N3 C21 C26 C25 -179.9(2) . . . . ?
N3 C21 C22 C23 -179.5(2) . . . . ?
N3 C15 C16 C17 178.5(2) . . . . ?
N3 C15 C20 C19 -178.0(2) . . . . ?
C33 C38 C37 F9 177.5(2) . . . . ?
C33 C38 C37 C36 -3.1(3) . . . . ?
C33 C34 C35 F7 179.2(2) . . . . ?
C33 C34 C35 C36 -0.1(4) . . . . ?
C1 N1 C2 N2 28.5(3) . . . . ?
C1 N1 C2 C3 -151.2(2) . . . . ?
C1 C9 C14 C13 175.5(2) . . . . ?
C1 C9 C10 C11 -176.0(2) . . . . ?
C13 C12 C11 C10 -1.6(3) . . . . ?
C27 C28 C29 F2 178.6(2) . . . . ?
C27 C28 C29 C30 -1.6(4) . . . . ?
C27 C32 C31 F4 178.1(2) . . . . ?
C27 C32 C31 C30 -1.6(4) . . . . ?
C28 C27 C32 F5 -177.0(2) . . . . ?
C28 C27 C32 C31 1.8(4) . . . . ?
C28 C27 B1 S1 -13.5(3) . . . . ?
C28 C27 B1 N2 -129.0(2) . . . . ?
C28 C27 B1 C33 107.8(2) . . . . ?
C28 C29 C30 F3 -178.9(2) . . . . ?
C28 C29 C30 C31 1.8(4) . . . . ?
C38 C33 C34 F6 177.69(19) . . . . ?
C38 C33 C34 C35 -1.3(3) . . . . ?
C38 C33 B1 S1 -96.3(2) . . . . ?
C38 C33 B1 N2 16.9(3) . . . . ?
C38 C33 B1 C27 137.6(2) . . . . ?
C38 C37 C36 F8 -178.3(2) . . . . ?
C38 C37 C36 C35 1.4(3) . . . . ?
C12 N3 C21 C26 59.8(3) . . . . ?
C12 N3 C21 C22 -120.8(2) . . . . ?
C12 N3 C15 C16 35.6(3) . . . . ?
C12 N3 C15 C20 -146.3(2) . . . . ?
C12 C13 C14 C9 0.4(3) . . . . ?
C12 C11 C10 C9 0.5(3) . . . . ?
C2 N1 C1 S1 -3.6(3) . . . . ?
C2 N1 C1 C9 171.2(2) . . . . ?
C2 N2 B1 S1 -36.1(3) . . . . ?
C2 N2 B1 C33 -150.5(2) . . . . ?
C2 N2 B1 C27 86.3(3) . . . . ?
C2 C3 C4 C5 -177.4(2) . . . . ?
C2 C3 C8 C7 177.9(2) . . . . ?
C37 C36 C35 F7 -179.2(2) . . . . ?
C37 C36 C35 C34 0.1(3) . . . . ?
C3 C4 C5 C6 0.0(4) . . . . ?
C29 C30 C31 F4 179.9(2) . . . . ?
C29 C30 C31 C32 -0.4(4) . . . . ?
C34 C33 C38 F10 -177.19(19) . . . . ?
C34 C33 C38 C37 3.0(3) . . . . ?
C34 C33 B1 S1 81.6(2) . . . . ?
C34 C33 B1 N2 -165.26(19) . . . . ?
C34 C33 B1 C27 -44.6(3) . . . . ?
C14 C9 C10 C11 1.0(3) . . . . ?
C14 C13 C12 N3 -177.8(2) . . . . ?
C14 C13 C12 C11 1.1(3) . . . . ?
C21 N3 C12 C13 26.9(3) . . . . ?
C21 N3 C12 C11 -152.0(2) . . . . ?
C21 N3 C15 C16 -141.1(2) . . . . ?
C21 N3 C15 C20 37.0(3) . . . . ?
C21 C26 C25 C24 -1.2(4) . . . . ?
C21 C22 C23 C24 -0.2(4) . . . . ?
C10 C9 C14 C13 -1.4(3) . . . . ?
C4 C3 C8 C7 1.0(4) . . . . ?
C4 C5 C6 C7 0.1(4) . . . . ?
C15 N3 C12 C13 -149.8(2) . . . . ?
C15 N3 C12 C11 31.3(3) . . . . ?
C15 N3 C21 C26 -123.4(2) . . . . ?
C15 N3 C21 C22 56.0(3) . . . . ?
C15 C16 C17 C18 -0.4(4) . . . . ?
C15 C20 C19 C18 -0.5(4) . . . . ?
C26 C21 C22 C23 -0.1(4) . . . . ?
C8 C3 C4 C5 -0.5(4) . . . . ?
C8 C7 C6 C5 0.4(4) . . . . ?
C32 C27 C28 F1 178.2(2) . . . . ?
C32 C27 C28 C29 -0.2(3) . . . . ?
C32 C27 B1 S1 165.68(17) . . . . ?
C32 C27 B1 N2 50.1(3) . . . . ?
C32 C27 B1 C33 -73.1(2) . . . . ?
C16 C15 C20 C19 0.1(4) . . . . ?
C16 C17 C18 C19 0.1(4) . . . . ?
C6 C7 C8 C3 -1.0(4) . . . . ?
C20 C15 C16 C17 0.3(4) . . . . ?
C20 C19 C18 C17 0.4(4) . . . . ?
C22 C21 C26 C25 0.8(4) . . . . ?
C22 C23 C24 C25 -0.2(5) . . . . ?
C23 C24 C25 C26 0.9(5) . . . . ?
B1 S1 C1 N1 -31.6(2) . . . . ?
B1 S1 C1 C9 153.60(17) . . . . ?
B1 N2 C2 N1 -2.5(4) . . . . ?
B1 N2 C2 C3 177.2(2) . . . . ?
B1 C33 C38 F10 0.8(3) . . . . ?
B1 C33 C38 C37 -179.0(2) . . . . ?
B1 C33 C34 F6 -0.4(3) . . . . ?
B1 C33 C34 C35 -179.5(2) . . . . ?
B1 C27 C28 F1 -2.6(3) . . . . ?
B1 C27 C28 C29 178.9(2) . . . . ?
B1 C27 C32 F5 3.7(3) . . . . ?
B1 C27 C32 C31 -177.4(2) . . . . ?

loop_
_smtbx_masks_void_nr
_smtbx_masks_void_average_x
_smtbx_masks_void_average_y
_smtbx_masks_void_average_z
_smtbx_masks_void_volume
_smtbx_masks_void_count_electrons
_smtbx_masks_void_content
1 0.000 0.000 0.000 207.4 73.6 '2 dichloromethane'
